data_4024024
loop_
_publ_author_name
'David Tejedor'
'Sara L\'opez-Tosco'
'Javier Gonz\'alez-Platas'
'Fernando Garc\'ia-Tellado'

_publ_section_title
;
 Metal-Free Access to Fully Substituted Skipped Diynes.
 An Efficient Chemodifferentiating A~2~BB' 4CR Manifold
;
_journal_name_full 'Journal of Organic Chemistry'
_journal_page_first 5454
_journal_page_last 5456
_journal_paper_doi 10.1021/jo070764y
_journal_volume 72
_journal_year 2007
_chemical_formula_sum 'C18 H24 O6'
_chemical_formula_weight 336.37
_chemical_name_systematic
; 
dimethyl 4-tert-butyl-4-[(2,2-dimethylpropanoyl)oxy]-2,5-heptadiynedioate
;
_space_group_IT_number 2
_symmetry_cell_setting triclinic
_symmetry_space_group_name_Hall '-P 1'
_symmetry_space_group_name_H-M 'P -1'
_atom_sites_solution_hydrogens geom
_atom_sites_solution_primary direct
_atom_sites_solution_secondary difmap
_audit_creation_method SHELXL-97
_cell_angle_alpha 113.497(4)
_cell_angle_beta 97.859(4)
_cell_angle_gamma 96.784(5)
_cell_formula_units_Z 2
_cell_length_a 8.3168(7)
_cell_length_b 10.6073(5)
_cell_length_c 12.5903(5)
_cell_measurement_temperature 293(2)
_cell_volume 990.65(10)
_computing_cell_refinement 'HKL Scalepack (Otwinowski & Minor 1997)'
_computing_data_collection 'Collect (Nonius BV, 1997-2000)'
_computing_data_reduction
;
HKL Denzo and Scalepack (Otwinowski & Minor 1997)
;
_computing_molecular_graphics 'PLATON (Spek, 2003)'
_computing_publication_material 'PLATON (Spek, 2003)'
_computing_structure_refinement 'SHELXL-97 (Sheldrick, 1997)'
_computing_structure_solution 'SIR2002 (Altomare et al., 2003)'
_diffrn_ambient_temperature 293(2)
_diffrn_detector_area_resol_mean 9
_diffrn_measured_fraction_theta_full 0.878
_diffrn_measured_fraction_theta_max 0.878
_diffrn_measurement_device_type 'KappaCCD Bruker-Nonius Diffractometer'
_diffrn_measurement_method CCD
_diffrn_radiation_monochromator graphite
_diffrn_radiation_source 'fine-focus sealed tube'
_diffrn_radiation_type MoK\a
_diffrn_radiation_wavelength 0.71073
_diffrn_reflns_av_R_equivalents 0.0257
_diffrn_reflns_av_sigmaI/netI 0.0239
_diffrn_reflns_limit_h_max 10
_diffrn_reflns_limit_h_min -10
_diffrn_reflns_limit_k_max 12
_diffrn_reflns_limit_k_min -13
_diffrn_reflns_limit_l_max 15
_diffrn_reflns_limit_l_min -14
_diffrn_reflns_number 14954
_diffrn_reflns_theta_full 27.47
_diffrn_reflns_theta_max 27.47
_diffrn_reflns_theta_min 6.41
_exptl_absorpt_coefficient_mu 0.084
_exptl_absorpt_correction_type none
_exptl_crystal_colour colourless
_exptl_crystal_density_diffrn 1.128
_exptl_crystal_density_method 'not measured'
_exptl_crystal_description plate
_exptl_crystal_F_000 360
_exptl_crystal_size_max 0.13
_exptl_crystal_size_mid 0.08
_exptl_crystal_size_min 0.02
_refine_diff_density_max 0.297
_refine_diff_density_min -0.205
_refine_diff_density_rms 0.031
_refine_ls_extinction_method none
_refine_ls_goodness_of_fit_ref 1.014
_refine_ls_hydrogen_treatment constr
_refine_ls_matrix_type full
_refine_ls_number_parameters 225
_refine_ls_number_reflns 3997
_refine_ls_number_restraints 0
_refine_ls_restrained_S_all 1.014
_refine_ls_R_factor_all 0.0826
_refine_ls_R_factor_gt 0.0585
_refine_ls_shift/su_max 0.000
_refine_ls_shift/su_mean 0.000
_refine_ls_structure_factor_coef Fsqd
_refine_ls_weighting_details 'calc w=1/[\s^2^(Fo^2^)+(0.0900P)^2^+0.2550P] where P=(Fo^2^+2Fc^2^)/3'
_refine_ls_weighting_scheme calc
_refine_ls_wR_factor_gt 0.1590
_refine_ls_wR_factor_ref 0.1804
_reflns_number_gt 2866
_reflns_number_total 3997
_reflns_threshold_expression >2sigma(I)
_cod_data_source_file jo070764ysi20070411_011501.cif
_cod_data_source_block dt656
_cod_depositor_comments
;
The following automatic conversions were performed:
'_symmetry_cell_setting' value 'Triclinic' changed to 'triclinic'
according to '/home/saulius/struct/CIF-dictionaries/cif_core.dic'
dictionary named 'cif_core.dic' version 2.4.1 from 2010-06-29.

Automatic conversion script
Id: cif_fix_enum 1527 2010-12-29 10:47:43Z saulius 
;
_cod_database_code 4024024

loop_
_symmetry_equiv_pos_as_xyz
'x, y, z'
'-x, -y, -z'

loop_
_atom_site_label
_atom_site_type_symbol
_atom_site_fract_x
_atom_site_fract_y
_atom_site_fract_z
_atom_site_U_iso_or_equiv
_atom_site_adp_type
_atom_site_occupancy
_atom_site_symmetry_multiplicity
_atom_site_calc_flag
_atom_site_refinement_flags
_atom_site_disorder_assembly
_atom_site_disorder_group
O1 O 0.4687(2) 0.16254(17) 0.41418(15) 0.0925(6) Uani 1 1 d . . .
O2 O 0.57240(18) 0.38288(14) 0.53690(11) 0.0669(4) Uani 1 1 d . . .
O3 O 0.9431(4) 0.8178(2) 0.3033(3) 0.1933(17) Uani 1 1 d . . .
O4 O 1.1538(2) 0.80069(16) 0.41256(17) 0.0892(5) Uani 1 1 d . . .
O5 O 0.78689(15) 0.26354(12) 0.10341(10) 0.0558(3) Uani 1 1 d . . .
O6 O 0.58184(19) 0.38427(17) 0.13333(12) 0.0771(5) Uani 1 1 d . . .
C1 C 0.5572(2) 0.27034(19) 0.43915(15) 0.0536(4) Uani 1 1 d . . .
C2 C 0.6629(2) 0.29271(19) 0.36433(16) 0.0564(4) Uani 1 1 d . . .
C3 C 0.7468(2) 0.30767(18) 0.29954(15) 0.0523(4) Uani 1 1 d . . .
C4 C 0.8632(2) 0.32882(18) 0.22744(14) 0.0511(4) Uani 1 1 d . . .
C5 C 0.9169(2) 0.47999(19) 0.26556(16) 0.0565(4) Uani 1 1 d . . .
C6 C 0.9657(3) 0.6017(2) 0.29895(18) 0.0644(5) Uani 1 1 d . . .
C7 C 1.0175(3) 0.7501(2) 0.3379(2) 0.0738(6) Uani 1 1 d . . .
C8 C 0.4728(3) 0.3711(3) 0.6192(2) 0.0902(8) Uani 1 1 d . . .
H8A H 0.3579 0.3549 0.5843 0.135 Uiso 1 1 calc R . .
H8B H 0.4999 0.4563 0.6904 0.135 Uiso 1 1 calc R . .
H8C H 0.4945 0.2944 0.6375 0.135 Uiso 1 1 calc R . .
C9 C 1.2179(4) 0.9492(3) 0.4569(4) 0.1166(11) Uani 1 1 d . . .
H9A H 1.1976 0.9782 0.3940 0.175 Uiso 1 1 calc R . .
H9B H 1.3347 0.9678 0.4872 0.175 Uiso 1 1 calc R . .
H9C H 1.1639 1.0001 0.5191 0.175 Uiso 1 1 calc R . .
C10 C 1.0136(2) 0.2558(2) 0.2390(2) 0.0682(5) Uani 1 1 d . . .
C11 C 1.0995(3) 0.3175(3) 0.3686(2) 0.0955(8) Uani 1 1 d . . .
H11A H 1.0231 0.3013 0.4145 0.143 Uiso 1 1 calc R . .
H11B H 1.1374 0.4164 0.3962 0.143 Uiso 1 1 calc R . .
H11C H 1.1921 0.2736 0.3768 0.143 Uiso 1 1 calc R . .
C12 C 0.9500(3) 0.0987(3) 0.1943(3) 0.0939(8) Uani 1 1 d . . .
H12A H 1.0410 0.0534 0.2033 0.141 Uiso 1 1 calc R . .
H12B H 0.8976 0.0606 0.1123 0.141 Uiso 1 1 calc R . .
H12C H 0.8714 0.0833 0.2391 0.141 Uiso 1 1 calc R . .
C13 C 1.1335(3) 0.2817(3) 0.1648(3) 0.1004(9) Uani 1 1 d . . .
H13A H 1.2265 0.2379 0.1722 0.151 Uiso 1 1 calc R . .
H13B H 1.1712 0.3806 0.1923 0.151 Uiso 1 1 calc R . .
H13C H 1.0782 0.2429 0.0834 0.151 Uiso 1 1 calc R . .
C14 C 0.6478(2) 0.3027(2) 0.06649(16) 0.0585(5) Uani 1 1 d . . .
C15 C 0.5952(3) 0.2334(3) -0.06612(18) 0.0833(7) Uani 1 1 d . . .
C16 C 0.4276(4) 0.2598(5) -0.1024(3) 0.1323(13) Uani 1 1 d . . .
H16A H 0.3491 0.2229 -0.0679 0.198 Uiso 1 1 calc R . .
H16B H 0.3944 0.2147 -0.1870 0.198 Uiso 1 1 calc R . .
H16C H 0.4321 0.3588 -0.0757 0.198 Uiso 1 1 calc R . .
C17 C 0.5963(9) 0.0784(5) -0.1110(3) 0.195(3) Uani 1 1 d . . .
H17A H 0.7075 0.0648 -0.0946 0.292 Uiso 1 1 calc R . .
H17B H 0.5539 0.0335 -0.1948 0.292 Uiso 1 1 calc R . .
H17C H 0.5283 0.0386 -0.0721 0.292 Uiso 1 1 calc R . .
C18 C 0.7203(6) 0.3037(8) -0.1129(3) 0.195(3) Uani 1 1 d . . .
H18A H 0.7252 0.4030 -0.0774 0.292 Uiso 1 1 calc R . .
H18B H 0.6872 0.2685 -0.1972 0.292 Uiso 1 1 calc R . .
H18C H 0.8273 0.2838 -0.0935 0.292 Uiso 1 1 calc R . .

loop_
_atom_site_aniso_label
_atom_site_aniso_U_11
_atom_site_aniso_U_22
_atom_site_aniso_U_33
_atom_site_aniso_U_23
_atom_site_aniso_U_13
_atom_site_aniso_U_12
O1 0.0982(12) 0.0770(10) 0.0815(11) 0.0194(8) 0.0318(9) -0.0257(9)
O2 0.0778(9) 0.0649(8) 0.0553(8) 0.0208(6) 0.0209(6) 0.0124(7)
O3 0.165(2) 0.0792(14) 0.274(4) 0.0632(19) -0.102(3) 0.0025(14)
O4 0.0789(10) 0.0559(8) 0.1210(13) 0.0389(9) -0.0032(10) -0.0095(7)
O5 0.0617(7) 0.0569(7) 0.0413(6) 0.0123(5) 0.0119(5) 0.0123(6)
O6 0.0787(10) 0.0939(11) 0.0560(8) 0.0230(7) 0.0148(7) 0.0364(8)
C1 0.0524(9) 0.0569(10) 0.0492(9) 0.0229(8) 0.0075(7) 0.0031(8)
C2 0.0564(10) 0.0566(10) 0.0489(9) 0.0193(8) 0.0064(8) -0.0009(8)
C3 0.0526(9) 0.0516(9) 0.0456(9) 0.0170(7) 0.0050(7) 0.0015(7)
C4 0.0510(9) 0.0518(9) 0.0442(9) 0.0156(7) 0.0098(7) 0.0029(7)
C5 0.0566(10) 0.0578(11) 0.0498(9) 0.0180(8) 0.0154(8) 0.0028(8)
C6 0.0662(12) 0.0584(12) 0.0624(11) 0.0205(9) 0.0163(9) 0.0025(9)
C7 0.0694(13) 0.0577(12) 0.0894(15) 0.0285(11) 0.0100(11) 0.0100(10)
C8 0.1014(18) 0.118(2) 0.0614(13) 0.0384(13) 0.0381(12) 0.0324(15)
C9 0.0969(19) 0.0554(14) 0.172(3) 0.0376(16) 0.003(2) -0.0142(13)
C10 0.0552(11) 0.0721(13) 0.0779(13) 0.0315(10) 0.0127(9) 0.0160(9)
C11 0.0656(14) 0.117(2) 0.0968(18) 0.0476(16) -0.0101(13) 0.0144(13)
C12 0.0929(17) 0.0719(15) 0.118(2) 0.0385(14) 0.0191(15) 0.0293(13)
C13 0.0680(14) 0.119(2) 0.126(2) 0.0523(18) 0.0449(15) 0.0328(14)
C14 0.0627(11) 0.0643(11) 0.0449(9) 0.0203(8) 0.0107(8) 0.0090(9)
C15 0.0939(16) 0.1007(18) 0.0431(10) 0.0202(11) 0.0052(10) 0.0197(13)
C16 0.111(2) 0.185(4) 0.0744(17) 0.038(2) -0.0165(16) 0.031(2)
C17 0.309(6) 0.121(3) 0.0724(19) -0.0233(19) -0.047(3) 0.073(4)
C18 0.151(4) 0.360(8) 0.091(2) 0.125(4) 0.031(2) -0.002(4)

loop_
_atom_type_symbol
_atom_type_description
_atom_type_scat_dispersion_real
_atom_type_scat_dispersion_imag
_atom_type_scat_source
C C 0.0033 0.0016 'International Tables Vol C Tables 4.2.6.8 and 6.1.1.4'
H H 0.0000 0.0000 'International Tables Vol C Tables 4.2.6.8 and 6.1.1.4'
O O 0.0106 0.0060 'International Tables Vol C Tables 4.2.6.8 and 6.1.1.4'

loop_
_geom_angle_atom_site_label_1
_geom_angle_atom_site_label_2
_geom_angle_atom_site_label_3
_geom_angle
_geom_angle_site_symmetry_1
_geom_angle_site_symmetry_3
_geom_angle_publ_flag
C1 O2 C8 116.09(17) . . ?
C7 O4 C9 118.0(2) . . ?
C14 O5 C4 119.01(13) . . ?
O1 C1 O2 124.88(18) . . ?
O1 C1 C2 123.50(17) . . ?
O2 C1 C2 111.62(15) . . ?
C3 C2 C1 177.89(19) . . ?
C2 C3 C4 175.07(18) . . ?
O5 C4 C3 111.03(13) . . ?
O5 C4 C5 109.80(14) . . ?
C3 C4 C5 108.66(14) . . ?
O5 C4 C10 105.46(14) . . ?
C3 C4 C10 110.40(15) . . ?
C5 C4 C10 111.49(15) . . ?
C6 C5 C4 177.5(2) . . ?
C5 C6 C7 177.5(2) . . ?
O3 C7 O4 123.0(2) . . ?
O3 C7 C6 123.5(2) . . ?
O4 C7 C6 113.5(2) . . ?
O2 C8 H8A 109.5 . . ?
O2 C8 H8B 109.5 . . ?
H8A C8 H8B 109.5 . . ?
O2 C8 H8C 109.5 . . ?
H8A C8 H8C 109.5 . . ?
H8B C8 H8C 109.5 . . ?
O4 C9 H9A 109.5 . . ?
O4 C9 H9B 109.5 . . ?
H9A C9 H9B 109.5 . . ?
O4 C9 H9C 109.5 . . ?
H9A C9 H9C 109.5 . . ?
H9B C9 H9C 109.5 . . ?
C11 C10 C13 110.1(2) . . ?
C11 C10 C12 110.1(2) . . ?
C13 C10 C12 109.9(2) . . ?
C11 C10 C4 108.72(18) . . ?
C13 C10 C4 109.15(18) . . ?
C12 C10 C4 108.85(16) . . ?
C10 C11 H11A 109.5 . . ?
C10 C11 H11B 109.5 . . ?
H11A C11 H11B 109.5 . . ?
C10 C11 H11C 109.5 . . ?
H11A C11 H11C 109.5 . . ?
H11B C11 H11C 109.5 . . ?
C10 C12 H12A 109.5 . . ?
C10 C12 H12B 109.5 . . ?
H12A C12 H12B 109.5 . . ?
C10 C12 H12C 109.5 . . ?
H12A C12 H12C 109.5 . . ?
H12B C12 H12C 109.5 . . ?
C10 C13 H13A 109.5 . . ?
C10 C13 H13B 109.5 . . ?
H13A C13 H13B 109.5 . . ?
C10 C13 H13C 109.5 . . ?
H13A C13 H13C 109.5 . . ?
H13B C13 H13C 109.5 . . ?
O6 C14 O5 122.42(16) . . ?
O6 C14 C15 126.19(19) . . ?
O5 C14 C15 111.37(17) . . ?
C16 C15 C14 109.9(2) . . ?
C16 C15 C17 111.5(3) . . ?
C14 C15 C17 109.9(2) . . ?
C16 C15 C18 108.6(3) . . ?
C14 C15 C18 106.1(2) . . ?
C17 C15 C18 110.8(4) . . ?
C15 C16 H16A 109.5 . . ?
C15 C16 H16B 109.5 . . ?
H16A C16 H16B 109.5 . . ?
C15 C16 H16C 109.5 . . ?
H16A C16 H16C 109.5 . . ?
H16B C16 H16C 109.5 . . ?
C15 C17 H17A 109.5 . . ?
C15 C17 H17B 109.5 . . ?
H17A C17 H17B 109.5 . . ?
C15 C17 H17C 109.5 . . ?
H17A C17 H17C 109.5 . . ?
H17B C17 H17C 109.5 . . ?
C15 C18 H18A 109.5 . . ?
C15 C18 H18B 109.5 . . ?
H18A C18 H18B 109.5 . . ?
C15 C18 H18C 109.5 . . ?
H18A C18 H18C 109.5 . . ?
H18B C18 H18C 109.5 . . ?

loop_
_geom_bond_atom_site_label_1
_geom_bond_atom_site_label_2
_geom_bond_distance
_geom_bond_site_symmetry_2
_geom_bond_publ_flag
O1 C1 1.183(2) . ?
O2 C1 1.306(2) . ?
O2 C8 1.445(3) . ?
O3 C7 1.171(3) . ?
O4 C7 1.272(3) . ?
O4 C9 1.448(3) . ?
O5 C14 1.359(2) . ?
O5 C4 1.444(2) . ?
O6 C14 1.189(2) . ?
C1 C2 1.439(3) . ?
C2 C3 1.188(2) . ?
C3 C4 1.470(2) . ?
C4 C5 1.470(2) . ?
C4 C10 1.567(3) . ?
C5 C6 1.186(3) . ?
C6 C7 1.438(3) . ?
C8 H8A 0.9600 . ?
C8 H8B 0.9600 . ?
C8 H8C 0.9600 . ?
C9 H9A 0.9600 . ?
C9 H9B 0.9600 . ?
C9 H9C 0.9600 . ?
C10 C11 1.523(3) . ?
C10 C13 1.529(3) . ?
C10 C12 1.529(3) . ?
C11 H11A 0.9600 . ?
C11 H11B 0.9600 . ?
C11 H11C 0.9600 . ?
C12 H12A 0.9600 . ?
C12 H12B 0.9600 . ?
C12 H12C 0.9600 . ?
C13 H13A 0.9600 . ?
C13 H13B 0.9600 . ?
C13 H13C 0.9600 . ?
C14 C15 1.505(3) . ?
C15 C16 1.500(4) . ?
C15 C17 1.511(5) . ?
C15 C18 1.523(5) . ?
C16 H16A 0.9600 . ?
C16 H16B 0.9600 . ?
C16 H16C 0.9600 . ?
C17 H17A 0.9600 . ?
C17 H17B 0.9600 . ?
C17 H17C 0.9600 . ?
C18 H18A 0.9600 . ?
C18 H18B 0.9600 . ?
C18 H18C 0.9600 . ?

loop_
_cod_related_entry_id
_cod_related_entry_database
_cod_related_entry_code
1 ChemSpider 20572757
